data_2230530
loop_
_publ_author_name
'Zhang, Gang'

_publ_section_title
;
 Diaquabis(5-carboxy-2-ethyl-1<i>H</i>-imidazole-5-carboxylato-\k^2^<i>N</i>^3^,<i>O</i>^4^)zinc
 trihydrate
;
_journal_coeditor_code XU5200
_journal_issue 6
_journal_name_full 'Acta Crystallographica Section E'
_journal_page_first m717
_journal_paper_doi 10.1107/S160053681101676X
_journal_volume 67
_journal_year 2011
_chemical_formula_iupac '[Zn (C7 H7 N2 O4)2 (H2 O)2], 3H2 O'
_chemical_formula_moiety 'C14 H18 N4 O10 Zn, 3(H2 O)'
_chemical_formula_sum 'C14 H24 N4 O13 Zn'
_chemical_formula_weight 521.74
_chemical_name_systematic
;
Diaquabis(5-carboxy-2-ethyl-1<i>H</i>-imidazole-5-carboxylato-
\k^2^<i>N</i>^3^,<i>O</i>^4^)zinc trihydrate
;
_space_group_IT_number 2
_symmetry_cell_setting triclinic
_symmetry_space_group_name_Hall '-P 1'
_symmetry_space_group_name_H-M 'P -1'
_atom_sites_solution_hydrogens geom
_atom_sites_solution_primary direct
_atom_sites_solution_secondary difmap
_audit_creation_method SHELXL-97
_cell_angle_alpha 65.7690(10)
_cell_angle_beta 88.587(2)
_cell_angle_gamma 70.6760(10)
_cell_formula_units_Z 1
_cell_length_a 7.2290(10)
_cell_length_b 8.8959(12)
_cell_length_c 9.3541(15)
_cell_measurement_reflns_used 1329
_cell_measurement_temperature 298(2)
_cell_measurement_theta_max 26.466
_cell_measurement_theta_min 2.408
_cell_volume 513.31(13)
_computing_cell_refinement 'SAINT (Bruker, 2004)'
_computing_data_collection 'SMART (Bruker, 2004)'
_computing_data_reduction 'SAINT (Bruker, 2004)'
_computing_molecular_graphics 'SHELXTL (Sheldrick, 2008)'
_computing_publication_material 'SHELXTL (Sheldrick, 2008)'
_computing_structure_refinement 'SHELXTL (Sheldrick, 2008)'
_computing_structure_solution 'SHELXTL (Sheldrick, 2008)'
_diffrn_ambient_temperature 298(2)
_diffrn_measured_fraction_theta_full 0.981
_diffrn_measured_fraction_theta_max 0.981
_diffrn_measurement_device_type 'Bruker SMART 1000 CCD area-detector'
_diffrn_measurement_method '\f and \w'
_diffrn_radiation_monochromator graphite
_diffrn_radiation_source 'fine-focus sealed tube'
_diffrn_radiation_type MoK\a
_diffrn_radiation_wavelength 0.71073
_diffrn_reflns_av_R_equivalents 0.0152
_diffrn_reflns_av_sigmaI/netI 0.0323
_diffrn_reflns_limit_h_max 8
_diffrn_reflns_limit_h_min -8
_diffrn_reflns_limit_k_max 10
_diffrn_reflns_limit_k_min -8
_diffrn_reflns_limit_l_max 11
_diffrn_reflns_limit_l_min -10
_diffrn_reflns_number 2676
_diffrn_reflns_theta_full 24.99
_diffrn_reflns_theta_max 24.99
_diffrn_reflns_theta_min 2.41
_diffrn_standards_number 0
_exptl_absorpt_coefficient_mu 1.273
_exptl_absorpt_correction_T_max 0.7758
_exptl_absorpt_correction_T_min 0.7497
_exptl_absorpt_correction_type multi-scan
_exptl_absorpt_process_details '(SADABS; Bruker, 2004)'
_exptl_crystal_colour colorless
_exptl_crystal_density_diffrn 1.688
_exptl_crystal_density_method 'not measured'
_exptl_crystal_description block
_exptl_crystal_F_000 270
_exptl_crystal_size_max 0.24
_exptl_crystal_size_mid 0.22
_exptl_crystal_size_min 0.21
_refine_diff_density_max 0.450
_refine_diff_density_min -0.712
_refine_ls_extinction_method none
_refine_ls_goodness_of_fit_ref 1.088
_refine_ls_hydrogen_treatment constr
_refine_ls_matrix_type full
_refine_ls_number_parameters 152
_refine_ls_number_reflns 1774
_refine_ls_number_restraints 0
_refine_ls_restrained_S_all 1.088
_refine_ls_R_factor_all 0.0508
_refine_ls_R_factor_gt 0.0414
_refine_ls_shift/su_max 0.001
_refine_ls_shift/su_mean 0.000
_refine_ls_structure_factor_coef Fsqd
_refine_ls_weighting_details 'calc w=1/[\s^2^(Fo^2^)+(0.0572P)^2^+0.7163P] where P=(Fo^2^+2Fc^2^)/3'
_refine_ls_weighting_scheme calc
_refine_ls_wR_factor_gt 0.1115
_refine_ls_wR_factor_ref 0.1194
_reflns_number_gt 1532
_reflns_number_total 1774
_reflns_threshold_expression I>2\s(I)
_cod_data_source_file xu5200.cif
_cod_data_source_block I
_cod_database_code 2230530
_cod_database_fobs_code 2230530

loop_
_symmetry_equiv_pos_as_xyz
'x, y, z'
'-x, -y, -z'

loop_
_atom_site_type_symbol
_atom_site_label
_atom_site_fract_x
_atom_site_fract_y
_atom_site_fract_z
_atom_site_U_iso_or_equiv
_atom_site_adp_type
_atom_site_calc_flag
_atom_site_refinement_flags
_atom_site_occupancy
_atom_site_symmetry_multiplicity
_atom_site_disorder_assembly
_atom_site_disorder_group
Zn Zn1 0.5000 0.5000 0.5000 0.0323(2) Uani d S 1 2 . .
N N1 0.3641(4) 0.6476(4) 0.6256(3) 0.0279(7) Uani d . 1 1 . .
N N2 0.2272(4) 0.7940(4) 0.7637(4) 0.0323(7) Uani d . 1 1 . .
H H2 0.1798 0.8155 0.8413 0.039 Uiso calc R 1 1 . .
O O1 0.4472(4) 0.7653(3) 0.3230(3) 0.0387(6) Uani d . 1 1 . .
O O2 0.3323(5) 1.0446(4) 0.2846(3) 0.0471(8) Uani d . 1 1 . .
O O3 0.1810(4) 1.2103(3) 0.4395(3) 0.0459(7) Uani d . 1 1 . .
H H3 0.2405 1.1501 0.3944 0.069 Uiso calc R 1 1 . .
O O4 0.0686(4) 1.1604(4) 0.6715(4) 0.0461(7) Uani d . 1 1 . .
O O5 0.7784(4) 0.4784(4) 0.5890(4) 0.0511(8) Uani d . 1 1 . .
H H5C 0.8109 0.5636 0.5848 0.061 Uiso d R 1 1 . .
H H5D 0.8821 0.3872 0.6159 0.061 Uiso d R 1 1 . .
O O6 0.1656(5) 0.8359(5) 0.0415(4) 0.0734(11) Uani d . 1 1 . .
H H6E 0.1063 0.8394 0.1212 0.088 Uiso d R 1 1 . .
H H6F 0.1745 0.9376 -0.0026 0.088 Uiso d R 1 1 . .
O O7 0.439(3) 0.987(4) 0.987(3) 0.169(9) Uani d P 0.50 1 . .
H H7F 0.4629 0.9037 1.0795 0.202 Uiso d PR 0.50 1 . .
H H7G 0.5168 0.9516 0.9288 0.202 Uiso d PR 0.50 1 . .
C C1 0.3691(5) 0.8809(5) 0.3702(4) 0.0310(8) Uani d . 1 1 . .
C C2 0.3209(5) 0.8245(4) 0.5336(4) 0.0274(8) Uani d . 1 1 . .
C C3 0.2351(5) 0.9175(5) 0.6180(4) 0.0290(8) Uani d . 1 1 . .
C C4 0.1541(6) 1.1095(5) 0.5770(5) 0.0343(9) Uani d . 1 1 . .
C C5 0.3068(5) 0.6320(5) 0.7650(4) 0.0304(8) Uani d . 1 1 . .
C C6 0.3164(6) 0.4663(5) 0.9015(5) 0.0386(9) Uani d . 1 1 . .
H H6A 0.2978 0.4874 0.9956 0.046 Uiso calc R 1 1 . .
H H6B 0.4466 0.3783 0.9188 0.046 Uiso calc R 1 1 . .
C C7 0.1624(8) 0.3961(7) 0.8768(6) 0.0579(13) Uani d . 1 1 . .
H H7A 0.1874 0.3649 0.7895 0.087 Uiso calc R 1 1 . .
H H7B 0.0336 0.4849 0.8544 0.087 Uiso calc R 1 1 . .
H H7C 0.1681 0.2938 0.9706 0.087 Uiso calc R 1 1 . .

loop_
_atom_site_aniso_label
_atom_site_aniso_U_11
_atom_site_aniso_U_22
_atom_site_aniso_U_33
_atom_site_aniso_U_12
_atom_site_aniso_U_13
_atom_site_aniso_U_23
Zn1 0.0374(4) 0.0234(3) 0.0368(4) -0.0042(3) 0.0041(3) -0.0184(3)
N1 0.0294(16) 0.0241(15) 0.0311(16) -0.0060(12) 0.0031(12) -0.0152(13)
N2 0.0336(17) 0.0309(17) 0.0357(17) -0.0051(14) 0.0058(13) -0.0222(14)
O1 0.0490(17) 0.0309(14) 0.0351(15) -0.0090(12) 0.0111(12) -0.0174(12)
O2 0.072(2) 0.0276(15) 0.0381(16) -0.0160(14) 0.0135(15) -0.0120(13)
O3 0.0598(19) 0.0240(14) 0.0548(19) -0.0083(13) 0.0056(15) -0.0226(14)
O4 0.0492(18) 0.0328(15) 0.0566(18) -0.0010(13) 0.0059(14) -0.0298(14)
O5 0.0344(16) 0.0329(16) 0.090(2) -0.0026(12) -0.0071(15) -0.0364(17)
O6 0.073(2) 0.095(3) 0.055(2) -0.014(2) 0.0122(18) -0.047(2)
O7 0.15(2) 0.154(14) 0.125(11) -0.022(16) 0.017(16) -0.013(10)
C1 0.034(2) 0.0264(19) 0.034(2) -0.0091(16) 0.0034(16) -0.0152(16)
C2 0.0266(18) 0.0230(18) 0.0333(19) -0.0067(14) -0.0006(14) -0.0139(15)
C3 0.0283(19) 0.0248(18) 0.0352(19) -0.0064(15) 0.0006(15) -0.0162(16)
C4 0.032(2) 0.0264(19) 0.046(2) -0.0056(16) -0.0028(17) -0.0206(19)
C5 0.0291(19) 0.0295(19) 0.034(2) -0.0064(15) 0.0017(15) -0.0170(16)
C6 0.045(2) 0.033(2) 0.033(2) -0.0097(18) 0.0042(18) -0.0130(17)
C7 0.069(3) 0.058(3) 0.048(3) -0.034(3) 0.004(2) -0.014(2)

loop_
_atom_type_symbol
_atom_type_description
_atom_type_scat_dispersion_real
_atom_type_scat_dispersion_imag
_atom_type_scat_source
C C 0.0033 0.0016 'International Tables Vol C Tables 4.2.6.8 and 6.1.1.4'
H H 0.0000 0.0000 'International Tables Vol C Tables 4.2.6.8 and 6.1.1.4'
O O 0.0106 0.0060 'International Tables Vol C Tables 4.2.6.8 and 6.1.1.4'
N N 0.0061 0.0033 'International Tables Vol C Tables 4.2.6.8 and 6.1.1.4'
Zn Zn 0.2839 1.4301 'International Tables Vol C Tables 4.2.6.8 and 6.1.1.4'

loop_
_geom_angle_atom_site_label_1
_geom_angle_atom_site_label_2
_geom_angle_atom_site_label_3
_geom_angle_site_symmetry_1
_geom_angle_site_symmetry_3
_geom_angle
_geom_angle_publ_flag
N1 Zn1 N1 . 2_666 180.0 ?
N1 Zn1 O5 . . 88.97(11) ?
N1 Zn1 O5 2_666 . 91.03(11) ?
N1 Zn1 O5 . 2_666 91.03(11) ?
N1 Zn1 O5 2_666 2_666 88.97(11) ?
O5 Zn1 O5 . 2_666 180.00(16) ?
N1 Zn1 O1 . . 78.99(10) ?
N1 Zn1 O1 2_666 . 101.01(10) ?
O5 Zn1 O1 . . 91.97(11) ?
O5 Zn1 O1 2_666 . 88.03(11) ?
N1 Zn1 O1 . 2_666 101.01(10) ?
N1 Zn1 O1 2_666 2_666 78.99(10) ?
O5 Zn1 O1 . 2_666 88.03(11) ?
O5 Zn1 O1 2_666 2_666 91.97(11) ?
O1 Zn1 O1 . 2_666 180.00(11) ?
C5 N1 C2 . . 106.7(3) ?
C5 N1 Zn1 . . 142.7(3) ?
C2 N1 Zn1 . . 110.7(2) ?
C5 N2 C3 . . 108.6(3) ?
C5 N2 H2 . . 125.7 ?
C3 N2 H2 . . 125.7 ?
C1 O1 Zn1 . . 113.8(2) ?
C4 O3 H3 . . 109.5 ?
Zn1 O5 H5C . . 125.6 ?
Zn1 O5 H5D . . 124.4 ?
H5C O5 H5D . . 108.7 ?
H6E O6 H6F . . 102.5 ?
O7 O7 H7F 2_677 . 88.8 ?
O7 O7 H7G 2_677 . 79.9 ?
H7F O7 H7G . . 108.8 ?
O1 C1 O2 . . 123.1(3) ?
O1 C1 C2 . . 118.0(3) ?
O2 C1 C2 . . 118.9(3) ?
C3 C2 N1 . . 109.7(3) ?
C3 C2 C1 . . 131.9(3) ?
N1 C2 C1 . . 118.5(3) ?
C2 C3 N2 . . 105.4(3) ?
C2 C3 C4 . . 132.7(4) ?
N2 C3 C4 . . 121.8(3) ?
O4 C4 O3 . . 124.9(4) ?
O4 C4 C3 . . 119.8(4) ?
O3 C4 C3 . . 115.4(3) ?
N1 C5 N2 . . 109.7(3) ?
N1 C5 C6 . . 126.4(3) ?
N2 C5 C6 . . 123.8(3) ?
C5 C6 C7 . . 112.4(3) ?
C5 C6 H6A . . 109.1 ?
C7 C6 H6A . . 109.1 ?
C5 C6 H6B . . 109.1 ?
C7 C6 H6B . . 109.1 ?
H6A C6 H6B . . 107.9 ?
C6 C7 H7A . . 109.5 ?
C6 C7 H7B . . 109.5 ?
H7A C7 H7B . . 109.5 ?
C6 C7 H7C . . 109.5 ?
H7A C7 H7C . . 109.5 ?
H7B C7 H7C . . 109.5 ?

loop_
_geom_bond_atom_site_label_1
_geom_bond_atom_site_label_2
_geom_bond_site_symmetry_2
_geom_bond_distance
_geom_bond_publ_flag
Zn1 N1 . 2.104(3) y
Zn1 N1 2_666 2.104(3) ?
Zn1 O1 . 2.164(3) y
Zn1 O1 2_666 2.164(3) ?
Zn1 O5 . 2.116(3) y
Zn1 O5 2_666 2.116(3) ?
N1 C5 . 1.324(5) ?
N1 C2 . 1.375(4) ?
N2 C5 . 1.358(5) ?
N2 C3 . 1.369(5) ?
N2 H2 . 0.8600 ?
O1 C1 . 1.243(4) ?
O2 C1 . 1.277(4) ?
O3 C4 . 1.286(5) ?
O3 H3 . 0.8200 ?
O4 C4 . 1.218(5) ?
O5 H5C . 0.8501 ?
O5 H5D . 0.8499 ?
O6 H6E . 0.8578 ?
O6 H6F . 0.8502 ?
O7 O7 2_677 1.05(3) ?
O7 H7F . 0.8500 ?
O7 H7G . 0.8500 ?
C1 C2 . 1.473(5) ?
C2 C3 . 1.366(5) ?
C3 C4 . 1.490(5) ?
C5 C6 . 1.483(5) ?
C6 C7 . 1.509(6) ?
C6 H6A . 0.9700 ?
C6 H6B . 0.9700 ?
C7 H7A . 0.9600 ?
C7 H7B . 0.9600 ?
C7 H7C . 0.9600 ?

loop_
_geom_hbond_atom_site_label_D
_geom_hbond_atom_site_label_H
_geom_hbond_atom_site_label_A
_geom_hbond_site_symmetry_A
_geom_hbond_distance_DH
_geom_hbond_distance_HA
_geom_hbond_distance_DA
_geom_hbond_angle_DHA
N2 H2 O6 1_556 0.86 1.95 2.778(4) 161
O3 H3 O2 . 0.82 1.65 2.465(4) 172
O5 H5C O3 2_676 0.85 1.95 2.785(4) 167
O5 H5D O4 1_645 0.85 1.88 2.713(4) 166
O6 H6E O4 2_576 0.86 2.29 3.145(5) 175
O6 H6F O7 1_554 0.85 2.09 2.664(17) 125
O7 H7F O1 1_556 0.85 2.12 2.93(3) 160
O7 H7G O2 2_676 0.85 2.24 3.06(3) 160

loop_
_geom_torsion_atom_site_label_1
_geom_torsion_atom_site_label_2
_geom_torsion_atom_site_label_3
_geom_torsion_atom_site_label_4
_geom_torsion_site_symmetry_1
_geom_torsion_site_symmetry_2
_geom_torsion_site_symmetry_3
_geom_torsion_site_symmetry_4
_geom_torsion
_geom_torsion_publ_flag
N1 Zn1 N1 C5 2_666 . . . 6E1(10) ?
O5 Zn1 N1 C5 . . . . -87.4(4) ?
O5 Zn1 N1 C5 2_666 . . . 92.6(4) ?
O1 Zn1 N1 C5 . . . . -179.6(4) ?
O1 Zn1 N1 C5 2_666 . . . 0.4(4) ?
N1 Zn1 N1 C2 2_666 . . . -13E1(10) ?
O5 Zn1 N1 C2 . . . . 90.9(2) ?
O5 Zn1 N1 C2 2_666 . . . -89.1(2) ?
O1 Zn1 N1 C2 . . . . -1.3(2) ?
O1 Zn1 N1 C2 2_666 . . . 178.7(2) ?
N1 Zn1 O1 C1 . . . . 1.4(3) ?
N1 Zn1 O1 C1 2_666 . . . -178.6(3) ?
O5 Zn1 O1 C1 . . . . -87.2(3) ?
O5 Zn1 O1 C1 2_666 . . . 92.8(3) ?
O1 Zn1 O1 C1 2_666 . . . 17E1(10) ?
Zn1 O1 C1 O2 . . . . 177.7(3) ?
Zn1 O1 C1 C2 . . . . -1.1(4) ?
C5 N1 C2 C3 . . . . -0.4(4) ?
Zn1 N1 C2 C3 . . . . -179.3(2) ?
C5 N1 C2 C1 . . . . -179.8(3) ?
Zn1 N1 C2 C1 . . . . 1.3(4) ?
O1 C1 C2 C3 . . . . -179.4(4) ?
O2 C1 C2 C3 . . . . 1.8(6) ?
O1 C1 C2 N1 . . . . -0.1(5) ?
O2 C1 C2 N1 . . . . -178.9(3) ?
N1 C2 C3 N2 . . . . 0.2(4) ?
C1 C2 C3 N2 . . . . 179.6(4) ?
N1 C2 C3 C4 . . . . -177.8(4) ?
C1 C2 C3 C4 . . . . 1.5(7) ?
C5 N2 C3 C2 . . . . 0.0(4) ?
C5 N2 C3 C4 . . . . 178.3(3) ?
C2 C3 C4 O4 . . . . 173.7(4) ?
N2 C3 C4 O4 . . . . -4.1(5) ?
C2 C3 C4 O3 . . . . -5.9(6) ?
N2 C3 C4 O3 . . . . 176.3(3) ?
C2 N1 C5 N2 . . . . 0.4(4) ?
Zn1 N1 C5 N2 . . . . 178.7(3) ?
C2 N1 C5 C6 . . . . 177.6(3) ?
Zn1 N1 C5 C6 . . . . -4.1(6) ?
C3 N2 C5 N1 . . . . -0.3(4) ?
C3 N2 C5 C6 . . . . -177.5(3) ?
N1 C5 C6 C7 . . . . -73.4(5) ?
N2 C5 C6 C7 . . . . 103.4(4) ?
